data_4306137
loop_
_publ_author_name
'Yue-Qing Zheng'
'Jian-Li Lin'
'Wei Xu'
'Hong-Zhen Xie'
'Jie Sun'
'Xian-Wen Wang'

_publ_contact_author_address
;
      State Key Lab. Base of Novel Functional Mater. & Prep. Science
      Faculty of Materials Science and Chemical Engineering
      Ningbo University
      Ningbo 315211
      P. R. China

;
_publ_contact_author_email zhengyueqing@nbu.edu.cn
_publ_contact_author_fax '86 574 87600747'
_publ_contact_author_name 'Yue-Qing Zheng'
_publ_contact_author_phone '86 574 87600747'
_publ_section_title
;
A Family of New Glutarate Compounds: Synthesis, Crystal Structures of:
Co(H2O)5L(1), Na2[CoL2] (2), Na2[L(H2L)4/2] (3), {[Co3(H2O)6L2](HL)2}.4H2O
(4), {[Co3(H2O)6L2](HL)2}.10H2O (5), {[Co3(H2O)6L2]L2/2}.4H2O (6), and
Na2{[Co3(H2O)2]L8/2].6H2O (7), and Magnetic Properties of 1 and 2 with H2L
= HOOC-(CH2)3-COOH
;
_journal_name_full 'Inorganic Chemistry'
_journal_page_first 10280
_journal_page_last 10287
_journal_paper_doi 10.1021/ic801053p
_journal_volume 47
_journal_year 2008
_chemical_formula_moiety 'C20 H36 Co3 Na2 O22, 2(H2 O)'
_chemical_formula_sum 'C20 H40 Co3 Na2 O24'
_chemical_formula_weight 887.29
_chemical_name_systematic
; 
 ? 
;
_space_group_IT_number 2
_symmetry_cell_setting triclinic
_symmetry_space_group_name_Hall '-P 1'
_symmetry_space_group_name_H-M 'P -1'
_atom_sites_solution_hydrogens geom
_atom_sites_solution_primary direct
_atom_sites_solution_secondary difmap
_audit_creation_method SHELXL-97
_cell_angle_alpha 75.96(3)
_cell_angle_beta 73.45(3)
_cell_angle_gamma 68.24(3)
_cell_formula_units_Z 1
_cell_length_a 8.0030(16)
_cell_length_b 9.2850(19)
_cell_length_c 12.436(3)
_cell_measurement_reflns_used 25
_cell_measurement_temperature 295(2)
_cell_measurement_theta_max 12.5
_cell_measurement_theta_min 5.0
_cell_volume 812.9(4)
_computing_cell_refinement XSCANS
_computing_data_collection 'XSCANS (Siemens, 1996)'
_computing_data_reduction XSCANS
_computing_molecular_graphics SHELXL-97
_computing_publication_material SHELXL-97
_computing_structure_refinement 'SHELXL-97 (Sheldrick, 1997)'
_computing_structure_solution 'SHELXS-97 (Sheldrick, 1990)'
_diffrn_ambient_temperature 295(2)
_diffrn_measured_fraction_theta_full 0.997
_diffrn_measured_fraction_theta_max 0.997
_diffrn_measurement_device_type 'Bruker P4'
_diffrn_measurement_method '\q/2\q scans'
_diffrn_radiation_monochromator graphite
_diffrn_radiation_source 'fine-focus sealed tube'
_diffrn_radiation_type MoK\a
_diffrn_radiation_wavelength 0.71073
_diffrn_reflns_av_R_equivalents 0.0504
_diffrn_reflns_av_sigmaI/netI 0.0455
_diffrn_reflns_limit_h_max 10
_diffrn_reflns_limit_h_min -1
_diffrn_reflns_limit_k_max 11
_diffrn_reflns_limit_k_min -11
_diffrn_reflns_limit_l_max 16
_diffrn_reflns_limit_l_min -15
_diffrn_reflns_number 4528
_diffrn_reflns_theta_full 27.50
_diffrn_reflns_theta_max 27.50
_diffrn_reflns_theta_min 1.73
_diffrn_standards_decay_% 0
_diffrn_standards_interval_count 97
_diffrn_standards_number 3
_exptl_absorpt_coefficient_mu 1.636
_exptl_absorpt_correction_T_max 0.802
_exptl_absorpt_correction_T_min 0.755
_exptl_absorpt_correction_type psi-scan
_exptl_absorpt_process_details 'XSCANS (Siemens, 1996)'
_exptl_crystal_colour pink
_exptl_crystal_density_diffrn 1.813
_exptl_crystal_density_method 'not measured'
_exptl_crystal_description block
_exptl_crystal_F_000 455
_exptl_crystal_size_max 0.22
_exptl_crystal_size_mid 0.14
_exptl_crystal_size_min 0.13
_refine_diff_density_max 1.137
_refine_diff_density_min -1.711
_refine_diff_density_rms 0.160
_refine_ls_extinction_method none
_refine_ls_goodness_of_fit_ref 1.049
_refine_ls_hydrogen_treatment constr
_refine_ls_matrix_type full
_refine_ls_number_parameters 223
_refine_ls_number_reflns 3731
_refine_ls_number_restraints 0
_refine_ls_restrained_S_all 1.049
_refine_ls_R_factor_all 0.0702
_refine_ls_R_factor_gt 0.0582
_refine_ls_shift/su_max 0.001
_refine_ls_shift/su_mean 0.000
_refine_ls_structure_factor_coef Fsqd
_refine_ls_weighting_details 'calc w=1/[\s^2^(Fo^2^)+(0.1235P)^2^+1.1887P] where P=(Fo^2^+2Fc^2^)/3'
_refine_ls_weighting_scheme calc
_refine_ls_wR_factor_gt 0.1686
_refine_ls_wR_factor_ref 0.1831
_reflns_number_gt 3041
_reflns_number_total 3731
_reflns_threshold_expression >2\s(I)
_cod_data_source_file ic801053p_si_008.cif
_cod_data_source_block emp97
_cod_database_code 4306137

loop_
_symmetry_equiv_pos_as_xyz
'x, y, z'
'-x, -y, -z'

loop_
_atom_site_label
_atom_site_type_symbol
_atom_site_fract_x
_atom_site_fract_y
_atom_site_fract_z
_atom_site_U_iso_or_equiv
_atom_site_adp_type
_atom_site_occupancy
_atom_site_symmetry_multiplicity
_atom_site_calc_flag
_atom_site_refinement_flags
_atom_site_disorder_assembly
_atom_site_disorder_group
Na Na 0.2679(3) 0.6904(2) 1.02071(16) 0.0349(4) Uani 1 1 d . . .
Co1 Co 0.54030(7) 0.56920(6) 0.75734(4) 0.02069(19) Uani 1 1 d . . .
Co2 Co 0.5000 0.5000 0.5000 0.0192(2) Uani 1 2 d S . .
O1 O 0.5168(4) 0.4097(3) 0.6705(2) 0.0242(6) Uani 1 1 d . . .
O2 O 0.6596(5) 0.3170(3) 0.8102(3) 0.0294(7) Uani 1 1 d . . .
C1 C 0.6022(5) 0.2923(4) 0.7356(3) 0.0205(7) Uani 1 1 d . . .
C2 C 0.6261(6) 0.1295(5) 0.7217(4) 0.0272(8) Uani 1 1 d . . .
H2A H 0.7309 0.0981 0.6599 0.033 Uiso 1 1 calc R . .
H2B H 0.5180 0.1325 0.6995 0.033 Uiso 1 1 calc R . .
C3 C 0.6547(7) 0.0056(5) 0.8243(4) 0.0276(9) Uani 1 1 d . . .
H3A H 0.5467 0.0304 0.8855 0.033 Uiso 1 1 calc R . .
H3B H 0.7596 0.0033 0.8497 0.033 Uiso 1 1 calc R . .
C4 C 0.6880(7) -0.1537(5) 0.7952(4) 0.0284(9) Uani 1 1 d . . .
H4A H 0.6004 -0.1420 0.7509 0.034 Uiso 1 1 calc R . .
H4B H 0.8104 -0.1873 0.7475 0.034 Uiso 1 1 calc R . .
C5 C 0.6725(6) -0.2811(5) 0.8953(3) 0.0238(8) Uani 1 1 d . . .
O3 O 0.6103(4) -0.3869(3) 0.8874(2) 0.0264(6) Uani 1 1 d . . .
O4 O 0.7181(6) -0.2825(4) 0.9817(3) 0.0418(9) Uani 1 1 d . . .
O5 O 0.2877(4) 0.4112(4) 0.5269(2) 0.0276(6) Uani 1 1 d . . .
O6 O 0.2288(4) 0.4024(4) 0.3640(2) 0.0276(6) Uani 1 1 d . . .
C6 C 0.2132(5) 0.3681(4) 0.4699(3) 0.0212(7) Uani 1 1 d . . .
C7 C 0.1044(6) 0.2583(5) 0.5335(4) 0.0252(8) Uani 1 1 d . . .
H7A H 0.0162 0.2642 0.4915 0.030 Uiso 1 1 calc R . .
H7B H 0.0374 0.2879 0.6074 0.030 Uiso 1 1 calc R . .
C8 C 0.2397(6) 0.0916(5) 0.5472(4) 0.0307(9) Uani 1 1 d . . .
H8A H 0.3099 0.0663 0.4726 0.037 Uiso 1 1 calc R . .
H8B H 0.3257 0.0878 0.5900 0.037 Uiso 1 1 calc R . .
C9 C 0.1481(6) -0.0325(5) 0.6067(4) 0.0258(8) Uani 1 1 d . . .
H9A H 0.0795 -0.0093 0.6820 0.031 Uiso 1 1 calc R . .
H9B H 0.0616 -0.0295 0.5645 0.031 Uiso 1 1 calc R . .
C10 C 0.2882(5) -0.1946(5) 0.6166(3) 0.0225(8) Uani 1 1 d . . .
O7 O 0.3082(4) -0.2853(4) 0.5518(3) 0.0287(6) Uani 1 1 d . . .
O8 O 0.3771(4) -0.2238(3) 0.6928(3) 0.0293(6) Uani 1 1 d . . .
O9 O 0.2849(4) 0.5500(4) 0.8769(3) 0.0282(6) Uani 1 1 d . . .
H1 H 0.2884 0.4704 0.9127 0.034 Uiso 1 1 d R . .
H2 H 0.2219 0.5601 0.8367 0.034 Uiso 1 1 d R . .
O10 O 0.2225(8) 0.9175(5) 0.8946(4) 0.0665(14) Uani 1 1 d . . .
H3 H 0.1615 1.0034 0.8919 0.080 Uiso 1 1 d R . .
H4 H 0.2546 0.9031 0.8335 0.080 Uiso 1 1 d R . .
O11 O -0.0524(5) 0.7562(4) 1.0963(3) 0.0406(8) Uani 1 1 d . . .
H5 H -0.1138 0.7681 1.0548 0.049 Uiso 1 1 d R . .
H6 H -0.0551 0.6880 1.1400 0.049 Uiso 1 1 d R . .
O12 O 0.0768(5) 0.5039(4) 0.7402(3) 0.0370(8) Uani 1 1 d . . .
H7 H -0.0115 0.5327 0.7211 0.044 Uiso 1 1 d R . .
H8 H 0.1526 0.4513 0.7063 0.044 Uiso 1 1 d R . .

loop_
_atom_site_aniso_label
_atom_site_aniso_U_11
_atom_site_aniso_U_22
_atom_site_aniso_U_33
_atom_site_aniso_U_23
_atom_site_aniso_U_13
_atom_site_aniso_U_12
Na 0.0445(10) 0.0359(10) 0.0312(9) -0.0090(8) -0.0102(8) -0.0168(8)
Co1 0.0316(3) 0.0150(3) 0.0220(3) -0.0045(2) -0.0091(2) -0.0115(2)
Co2 0.0276(4) 0.0174(4) 0.0194(4) -0.0045(3) -0.0057(3) -0.0135(3)
O1 0.0374(15) 0.0164(13) 0.0257(14) -0.0042(11) -0.0105(12) -0.0131(11)
O2 0.0437(17) 0.0202(14) 0.0331(16) -0.0050(12) -0.0162(13) -0.0140(12)
C1 0.0312(19) 0.0132(17) 0.0219(17) -0.0013(13) -0.0074(14) -0.0122(14)
C2 0.044(2) 0.0162(18) 0.030(2) -0.0050(15) -0.0172(17) -0.0118(16)
C3 0.048(2) 0.0143(18) 0.0261(19) -0.0019(15) -0.0092(17) -0.0166(17)
C4 0.050(3) 0.0169(19) 0.0254(19) -0.0020(15) -0.0095(17) -0.0186(17)
C5 0.033(2) 0.0185(18) 0.0276(19) -0.0053(15) -0.0067(15) -0.0159(15)
O3 0.0462(17) 0.0225(14) 0.0239(13) -0.0014(11) -0.0116(12) -0.0246(13)
O4 0.078(3) 0.0380(19) 0.0341(17) 0.0042(14) -0.0274(17) -0.0409(19)
O5 0.0360(16) 0.0312(16) 0.0258(14) -0.0054(12) -0.0061(12) -0.0221(13)
O6 0.0328(15) 0.0322(16) 0.0248(14) -0.0081(12) -0.0047(12) -0.0173(13)
C6 0.0246(18) 0.0146(16) 0.0280(19) -0.0091(14) -0.0024(14) -0.0091(14)
C7 0.0261(19) 0.0185(18) 0.035(2) -0.0035(16) -0.0053(16) -0.0131(15)
C8 0.031(2) 0.0188(19) 0.042(2) -0.0030(17) -0.0034(18) -0.0115(16)
C9 0.0272(19) 0.0218(19) 0.031(2) -0.0026(16) -0.0088(16) -0.0105(15)
C10 0.0276(19) 0.0172(18) 0.0252(18) -0.0007(14) -0.0047(15) -0.0124(15)
O7 0.0394(17) 0.0223(15) 0.0295(15) -0.0061(12) -0.0125(13) -0.0107(12)
O8 0.0407(17) 0.0188(14) 0.0330(15) -0.0065(12) -0.0165(13) -0.0069(12)
O9 0.0360(16) 0.0262(15) 0.0281(14) -0.0024(12) -0.0054(12) -0.0188(12)
O10 0.106(4) 0.037(2) 0.043(2) -0.0137(18) -0.006(2) -0.011(2)
O11 0.050(2) 0.041(2) 0.0435(19) -0.0045(15) -0.0163(16) -0.0253(16)
O12 0.0346(17) 0.049(2) 0.0294(16) -0.0089(14) -0.0060(13) -0.0144(15)

loop_
_atom_type_symbol
_atom_type_description
_atom_type_scat_dispersion_real
_atom_type_scat_dispersion_imag
_atom_type_scat_source
C C 0.0033 0.0016 'International Tables Vol C Tables 4.2.6.8 and 6.1.1.4'
H H 0.0000 0.0000 'International Tables Vol C Tables 4.2.6.8 and 6.1.1.4'
O O 0.0106 0.0060 'International Tables Vol C Tables 4.2.6.8 and 6.1.1.4'
Na Na 0.0362 0.0249 'International Tables Vol C Tables 4.2.6.8 and 6.1.1.4'
Co Co 0.3494 0.9721 'International Tables Vol C Tables 4.2.6.8 and 6.1.1.4'

loop_
_geom_angle_atom_site_label_1
_geom_angle_atom_site_label_2
_geom_angle_atom_site_label_3
_geom_angle
_geom_angle_site_symmetry_1
_geom_angle_site_symmetry_3
_geom_angle_publ_flag
O10 Na O2 119.13(16) . 2_667 ?
O10 Na O11 90.47(19) . . ?
O2 Na O11 94.61(14) 2_667 . ?
O10 Na O9 90.04(15) . . ?
O2 Na O9 148.14(14) 2_667 . ?
O11 Na O9 97.87(13) . . ?
O10 Na O3 162.51(15) . 2_657 ?
O2 Na O3 72.74(11) 2_667 2_657 ?
O11 Na O3 101.77(14) . 2_657 ?
O9 Na O3 76.06(11) . 2_657 ?
O10 Na O3 83.46(16) . 1_565 ?
O2 Na O3 99.58(13) 2_667 1_565 ?
O11 Na O3 165.78(13) . 1_565 ?
O9 Na O3 69.38(11) . 1_565 ?
O3 Na O3 81.74(11) 2_657 1_565 ?
O10 Na Co1 152.84(16) . 2_667 ?
O2 Na Co1 37.71(8) 2_667 2_667 ?
O11 Na Co1 103.44(11) . 2_667 ?
O9 Na Co1 110.57(10) . 2_667 ?
O3 Na Co1 35.26(7) 2_657 2_667 ?
O3 Na Co1 87.44(9) 1_565 2_667 ?
O10 Na Co1 76.10(12) . . ?
O2 Na Co1 132.83(11) 2_667 . ?
O11 Na Co1 131.47(11) . . ?
O9 Na Co1 37.33(8) . . ?
O3 Na Co1 86.42(9) 2_657 . ?
O3 Na Co1 34.46(6) 1_565 . ?
Co1 Na Co1 109.38(6) 2_667 . ?
O10 Na Na 123.61(16) . 2_667 ?
O2 Na Na 85.10(11) 2_667 2_667 ?
O11 Na Na 140.99(13) . 2_667 ?
O9 Na Na 66.90(10) . 2_667 ?
O3 Na Na 40.99(8) 2_657 2_667 ?
O3 Na Na 40.75(8) 1_565 2_667 ?
Co1 Na Na 55.38(5) 2_667 2_667 ?
Co1 Na Na 54.01(5) . 2_667 ?
O10 Na H1 106.4 . . ?
O2 Na H1 133.1 2_667 . ?
O11 Na H1 95.5 . . ?
O9 Na H1 16.5 . . ?
O3 Na H1 60.4 2_657 . ?
O3 Na H1 74.1 1_565 . ?
Co1 Na H1 95.5 2_667 . ?
Co1 Na H1 47.5 . . ?
Na Na H1 59.5 2_667 . ?
O10 Na H4 15.2 . . ?
O2 Na H4 131.3 2_667 . ?
O11 Na H4 97.6 . . ?
O9 Na H4 75.8 . . ?
O3 Na H4 147.6 2_657 . ?
O3 Na H4 73.6 1_565 . ?
Co1 Na H4 156.7 2_667 . ?
Co1 Na H4 61.4 . . ?
Na Na H4 111.7 2_667 . ?
H1 Na H4 92.3 . . ?
O10 Na H6 106.6 . . ?
O2 Na H6 86.7 2_667 . ?
O11 Na H6 16.1 . . ?
O9 Na H6 97.5 . . ?
O3 Na H6 86.0 2_657 . ?
O3 Na H6 163.9 1_565 . ?
Co1 Na H6 88.6 2_667 . ?
Co1 Na H6 134.5 . . ?
Na Na H6 126.2 2_667 . ?
H1 Na H6 90.7 . . ?
H4 Na H6 113.2 . . ?
O8 Co1 O3 105.69(13) 1_565 1_565 ?
O8 Co1 O6 91.66(14) 1_565 2_666 ?
O3 Co1 O6 95.43(12) 1_565 2_666 ?
O8 Co1 O1 102.49(12) 1_565 . ?
O3 Co1 O1 150.57(12) 1_565 . ?
O6 Co1 O1 92.03(12) 2_666 . ?
O8 Co1 O2 161.44(12) 1_565 . ?
O3 Co1 O2 90.09(12) 1_565 . ?
O6 Co1 O2 96.58(13) 2_666 . ?
O1 Co1 O2 60.74(11) . . ?
O8 Co1 O9 84.73(13) 1_565 . ?
O3 Co1 O9 87.25(12) 1_565 . ?
O6 Co1 O9 175.99(12) 2_666 . ?
O1 Co1 O9 87.05(12) . . ?
O2 Co1 O9 86.38(13) . . ?
O8 Co1 C1 132.84(12) 1_565 . ?
O3 Co1 C1 119.82(13) 1_565 . ?
O6 Co1 C1 95.51(13) 2_666 . ?
O1 Co1 C1 30.89(12) . . ?
O2 Co1 C1 29.86(12) . . ?
O9 Co1 C1 85.71(12) . . ?
O8 Co1 Na 152.26(9) 1_565 2_667 ?
O3 Co1 Na 50.03(9) 1_565 2_667 ?
O6 Co1 Na 102.79(10) 2_666 2_667 ?
O1 Co1 Na 100.55(9) . 2_667 ?
O2 Co1 Na 40.38(8) . 2_667 ?
O9 Co1 Na 81.22(9) . 2_667 ?
C1 Co1 Na 69.83(9) . 2_667 ?
O8 Co1 Na 83.00(10) 1_565 . ?
O3 Co1 Na 49.01(10) 1_565 . ?
O6 Co1 Na 139.76(9) 2_666 . ?
O1 Co1 Na 128.11(9) . . ?
O2 Co1 Na 100.90(10) . . ?
O9 Co1 Na 41.55(8) . . ?
C1 Co1 Na 117.19(10) . . ?
Na Co1 Na 70.62(6) 2_667 . ?
O5 Co2 O5 180.0 2_666 . ?
O5 Co2 O1 92.02(12) 2_666 . ?
O5 Co2 O1 87.98(12) . . ?
O5 Co2 O1 87.98(12) 2_666 2_666 ?
O5 Co2 O1 92.02(12) . 2_666 ?
O1 Co2 O1 180.000(1) . 2_666 ?
O5 Co2 O7 89.59(12) 2_666 1_565 ?
O5 Co2 O7 90.41(12) . 1_565 ?
O1 Co2 O7 89.26(12) . 1_565 ?
O1 Co2 O7 90.74(12) 2_666 1_565 ?
O5 Co2 O7 90.41(12) 2_666 2_656 ?
O5 Co2 O7 89.59(12) . 2_656 ?
O1 Co2 O7 90.74(12) . 2_656 ?
O1 Co2 O7 89.26(12) 2_666 2_656 ?
O7 Co2 O7 180.000(1) 1_565 2_656 ?
C1 O1 Co2 143.6(3) . . ?
C1 O1 Co1 91.1(2) . . ?
Co2 O1 Co1 113.61(13) . . ?
C1 O2 Co1 89.1(2) . . ?
C1 O2 Na 164.0(3) . 2_667 ?
Co1 O2 Na 101.91(13) . 2_667 ?
O2 C1 O1 119.0(3) . . ?
O2 C1 C2 121.8(3) . . ?
O1 C1 C2 119.2(3) . . ?
O2 C1 Co1 61.0(2) . . ?
O1 C1 Co1 58.00(18) . . ?
C2 C1 Co1 176.1(3) . . ?
C1 C2 C3 116.1(3) . . ?
C1 C2 H2A 108.3 . . ?
C3 C2 H2A 108.3 . . ?
C1 C2 H2B 108.3 . . ?
C3 C2 H2B 108.3 . . ?
H2A C2 H2B 107.4 . . ?
C2 C3 C4 110.0(3) . . ?
C2 C3 H3A 109.7 . . ?
C4 C3 H3A 109.7 . . ?
C2 C3 H3B 109.7 . . ?
C4 C3 H3B 109.7 . . ?
H3A C3 H3B 108.2 . . ?
C5 C4 C3 115.5(3) . . ?
C5 C4 H4A 108.4 . . ?
C3 C4 H4A 108.4 . . ?
C5 C4 H4B 108.4 . . ?
C3 C4 H4B 108.4 . . ?
H4A C4 H4B 107.5 . . ?
O4 C5 O3 121.4(4) . . ?
O4 C5 C4 120.1(4) . . ?
O3 C5 C4 118.5(4) . . ?
C5 O3 Co1 132.3(3) . 1_545 ?
C5 O3 Na 124.1(3) . 2_657 ?
Co1 O3 Na 94.71(11) 1_545 2_657 ?
C5 O3 Na 103.1(3) . 1_545 ?
Co1 O3 Na 96.53(12) 1_545 1_545 ?
Na O3 Na 98.26(11) 2_657 1_545 ?
C6 O5 Co2 138.3(3) . . ?
C6 O6 Co1 127.2(3) . 2_666 ?
O5 C6 O6 125.5(4) . . ?
O5 C6 C7 116.9(4) . . ?
O6 C6 C7 117.6(3) . . ?
C6 C7 C8 108.2(3) . . ?
C6 C7 H7A 110.1 . . ?
C8 C7 H7A 110.1 . . ?
C6 C7 H7B 110.1 . . ?
C8 C7 H7B 110.1 . . ?
H7A C7 H7B 108.4 . . ?
C9 C8 C7 113.9(4) . . ?
C9 C8 H8A 108.8 . . ?
C7 C8 H8A 108.8 . . ?
C9 C8 H8B 108.8 . . ?
C7 C8 H8B 108.8 . . ?
H8A C8 H8B 107.7 . . ?
C10 C9 C8 111.5(3) . . ?
C10 C9 H9A 109.3 . . ?
C8 C9 H9A 109.3 . . ?
C10 C9 H9B 109.3 . . ?
C8 C9 H9B 109.3 . . ?
H9A C9 H9B 108.0 . . ?
O7 C10 O8 126.0(4) . . ?
O7 C10 C9 119.7(4) . . ?
O8 C10 C9 114.4(3) . . ?
C10 O7 Co2 138.7(3) . 1_545 ?
C10 O8 Co1 128.9(3) . 1_545 ?
Co1 O9 Na 101.11(13) . . ?
Co1 O9 H1 117.1 . . ?
Na O9 H1 99.5 . . ?
Co1 O9 H2 102.4 . . ?
Na O9 H2 134.6 . . ?
H1 O9 H2 103.3 . . ?
Na O10 H3 139.5 . . ?
Na O10 H4 112.5 . . ?
H3 O10 H4 105.0 . . ?
Na O11 H5 116.7 . . ?
Na O11 H6 100.4 . . ?
H5 O11 H6 111.3 . . ?
H7 O12 H8 115.1 . . ?

loop_
_geom_bond_atom_site_label_1
_geom_bond_atom_site_label_2
_geom_bond_distance
_geom_bond_site_symmetry_2
_geom_bond_publ_flag
Na O10 2.279(5) . ?
Na O2 2.315(3) 2_667 ?
Na O11 2.360(4) . ?
Na O9 2.404(4) . ?
Na O3 2.689(4) 2_657 ?
Na O3 2.702(4) 1_565 ?
Na Co1 3.497(2) 2_667 ?
Na Co1 3.556(2) . ?
Na Na 4.077(4) 2_667 ?
Na H1 2.6384 . ?
Na H4 2.6620 . ?
Na H6 2.5932 . ?
Co1 O8 2.008(3) 1_565 ?
Co1 O3 2.025(3) 1_565 ?
Co1 O6 2.083(3) 2_666 ?
Co1 O1 2.120(3) . ?
Co1 O2 2.186(3) . ?
Co1 O9 2.198(3) . ?
Co1 C1 2.499(4) . ?
Co1 Na 3.497(2) 2_667 ?
Co2 O5 2.064(3) 2_666 ?
Co2 O5 2.064(3) . ?
Co2 O1 2.105(3) . ?
Co2 O1 2.105(3) 2_666 ?
Co2 O7 2.130(3) 1_565 ?
Co2 O7 2.130(3) 2_656 ?
O1 C1 1.283(5) . ?
O2 C1 1.244(5) . ?
O2 Na 2.315(3) 2_667 ?
C1 C2 1.498(5) . ?
C2 C3 1.504(6) . ?
C2 H2A 0.9700 . ?
C2 H2B 0.9700 . ?
C3 C4 1.517(5) . ?
C3 H3A 0.9700 . ?
C3 H3B 0.9700 . ?
C4 C5 1.507(6) . ?
C4 H4A 0.9700 . ?
C4 H4B 0.9700 . ?
C5 O4 1.226(5) . ?
C5 O3 1.288(5) . ?
O3 Co1 2.025(3) 1_545 ?
O3 Na 2.689(4) 2_657 ?
O3 Na 2.702(4) 1_545 ?
O5 C6 1.255(5) . ?
O6 C6 1.258(5) . ?
O6 Co1 2.083(3) 2_666 ?
C6 C7 1.517(5) . ?
C7 C8 1.527(6) . ?
C7 H7A 0.9700 . ?
C7 H7B 0.9700 . ?
C8 C9 1.522(6) . ?
C8 H8A 0.9700 . ?
C8 H8B 0.9700 . ?
C9 C10 1.509(6) . ?
C9 H9A 0.9700 . ?
C9 H9B 0.9700 . ?
C10 O7 1.240(5) . ?
C10 O8 1.263(5) . ?
O7 Co2 2.130(3) 1_545 ?
O8 Co1 2.008(3) 1_545 ?
O9 H1 0.7600 . ?
O9 H2 0.7730 . ?
O10 H3 0.7640 . ?
O10 H4 0.7570 . ?
O11 H5 0.7731 . ?
O11 H6 0.7304 . ?
O12 H7 0.7430 . ?
O12 H8 0.7201 . ?

loop_
_geom_torsion_atom_site_label_1
_geom_torsion_atom_site_label_2
_geom_torsion_atom_site_label_3
_geom_torsion_atom_site_label_4
_geom_torsion
_geom_torsion_site_symmetry_1
_geom_torsion_site_symmetry_2
_geom_torsion_site_symmetry_3
_geom_torsion_site_symmetry_4
_geom_torsion_publ_flag
C1 C2 C3 C4 -176.6(4) . . . . ?
C2 C3 C4 C5 -165.6(4) . . . . ?
C6 C7 C8 C9 -178.2(4) . . . . ?
C7 C8 C9 C10 179.4(4) . . . . ?
